data_7023072
loop_
_publ_author_name
'Turrell, Peter J.'
'Hill, Amanda D.'
'Ibrahim, Saad K.'
'Wright, Joseph A.'
'Pickett, Christopher J.'

_publ_section_title
;
 Ferracyclic carbamoyl complexes related to the active site of
 [Fe]-hydrogenase.
;
_journal_issue 22
_journal_name_full 'Dalton transactions (Cambridge, England : 2003)'
_journal_page_first 8140
_journal_page_last 8146
_journal_paper_doi 10.1039/c3dt50642h
_journal_volume 42
_journal_year 2013
_chemical_formula_moiety 'C4 Br2 Fe O4'
_chemical_formula_structural 'C4 Br2 Fe O4'
_chemical_formula_sum 'C4 Br2 Fe O4'
_chemical_formula_weight 327.71
_chemical_name_systematic
;
?
;
_space_group_IT_number 5
_symmetry_cell_setting monoclinic
_symmetry_Int_Tables_number 5
_symmetry_space_group_name_Hall 'C 2y'
_symmetry_space_group_name_H-M 'C 1 2 1'
_atom_sites_solution_hydrogens none
_atom_sites_solution_primary direct
_atom_sites_solution_secondary difmap
_audit_creation_method SHELXL-97
_cell_angle_alpha 90.00
_cell_angle_beta 103.801(3)
_cell_angle_gamma 90.00
_cell_formula_units_Z 4
_cell_length_a 6.7608(4)
_cell_length_b 10.2296(5)
_cell_length_c 12.2954(7)
_cell_measurement_reflns_used 11452
_cell_measurement_temperature 120(2)
_cell_measurement_theta_max 27.48
_cell_measurement_theta_min 2.91
_cell_volume 825.80(8)
_computing_cell_refinement 'DENZO (Otwinowski & Minor, 1997) & COLLECT (Hooft, R.W.W., 1998)'
_computing_data_collection 'COLLECT (Hooft, R.W.W., 1998)'
_computing_data_reduction 'DENZO (Otwinowski & Minor, 1997) & COLLECT (Hooft, R.W.W., 1998)'
_computing_molecular_graphics 'ORTEP-3 (Farrugia, 1997)'
_computing_publication_material
;
SHELXL-97 (Sheldrick, 2008) and enCIFer (Allen <i>et al.</i>, 2004)
;
_computing_structure_refinement 'SHELXL-97 (Sheldrick, 2008)'
_computing_structure_solution 'SHELXS-97 (Sheldrick, 2008)'
_diffrn_ambient_temperature 120(2)
_diffrn_detector_area_resol_mean '4096x4096pixels / 62x62mm'
_diffrn_measured_fraction_theta_full 0.995
_diffrn_measured_fraction_theta_max 0.995
_diffrn_measurement_device_type 'Bruker-Nonius APEX II CCD camera on \k-goniostat'
_diffrn_measurement_method '\f & \w scans'
_diffrn_radiation_monochromator '10cm confocal mirrors'
_diffrn_radiation_source 'Bruker-Nonius FR591 rotating anode'
_diffrn_radiation_type MoK\a
_diffrn_radiation_wavelength 0.71073
_diffrn_reflns_av_R_equivalents .0000
_diffrn_reflns_av_unetI/netI 0.0354
_diffrn_reflns_limit_h_max 8
_diffrn_reflns_limit_h_min -8
_diffrn_reflns_limit_k_max 13
_diffrn_reflns_limit_k_min 0
_diffrn_reflns_limit_l_max 15
_diffrn_reflns_limit_l_min 0
_diffrn_reflns_number 992
_diffrn_reflns_theta_full 27.54
_diffrn_reflns_theta_max 27.54
_diffrn_reflns_theta_min 3.41
_diffrn_standards_number 0
_exptl_absorpt_coefficient_mu 11.463
_exptl_absorpt_correction_T_max 0.8940
_exptl_absorpt_correction_T_min 0.3400
_exptl_absorpt_correction_type multi-scan
_exptl_absorpt_process_details '(SADABS 2007/2; Sheldrick, 2007)'
_exptl_crystal_colour orange
_exptl_crystal_density_diffrn 2.636
_exptl_crystal_density_method 'not measured'
_exptl_crystal_description needle
_exptl_crystal_F_000 608
_exptl_crystal_size_max 0.12
_exptl_crystal_size_mid 0.02
_exptl_crystal_size_min 0.01
_refine_diff_density_max 1.528
_refine_diff_density_min -2.306
_refine_diff_density_rms 0.415
_refine_ls_abs_structure_details 'Flack H D (1983), Acta Cryst. A39, 876-881'
_refine_ls_abs_structure_Flack 0.14(6)
_refine_ls_extinction_method none
_refine_ls_goodness_of_fit_ref 1.095
_refine_ls_hydrogen_treatment none
_refine_ls_matrix_type full
_refine_ls_number_parameters 102
_refine_ls_number_reflns 992
_refine_ls_number_restraints 25
_refine_ls_restrained_S_all 1.085
_refine_ls_R_factor_all 0.0715
_refine_ls_R_factor_gt 0.0679
_refine_ls_shift/su_max 0.000
_refine_ls_shift/su_mean 0.000
_refine_ls_structure_factor_coef Fsqd
_refine_ls_weighting_details 'calc w=1/[\s^2^(Fo^2^)+(0.0893P)^2^+46.5662P] where P=(Fo^2^+2Fc^2^)/3'
_refine_ls_weighting_scheme calc
_refine_ls_wR_factor_gt 0.1723
_refine_ls_wR_factor_ref 0.1767
_reflns_number_gt 956
_reflns_number_total 992
_reflns_threshold_expression >2\s(I)
_cod_data_source_file c3dt50642h.txt
_cod_data_source_block Fe(CO)4Br2
_cod_original_sg_symbol_H-M C2
_cod_database_code 7023072

loop_
_symmetry_equiv_pos_as_xyz
'x, y, z'
'-x, y, -z'
'x+1/2, y+1/2, z'
'-x+1/2, y+1/2, -z'

loop_
_atom_site_label
_atom_site_type_symbol
_atom_site_fract_x
_atom_site_fract_y
_atom_site_fract_z
_atom_site_U_iso_or_equiv
_atom_site_adp_type
_atom_site_occupancy
_atom_site_symmetry_multiplicity
_atom_site_calc_flag
_atom_site_refinement_flags
C1 C 0.852(3) 0.929(2) 0.9056(16) 0.012(4) Uani 1 1 d U
C2 C 1.195(3) 1.059(2) 0.9132(19) 0.018(4) Uani 1 1 d U
O1 O 0.757(2) 0.8522(15) 0.8437(13) 0.016(3) Uani 1 1 d .
O2 O 1.318(3) 1.0661(19) 0.8695(15) 0.025(4) Uani 1 1 d .
Fe1 Fe 1.0000 1.0458(3) 1.0000 0.0094(8) Uani 1 2 d S
Br1 Br 1.2002(3) 1.21039(18) 1.12022(16) 0.0161(5) Uani 1 1 d .
C11 C 0.740(3) 0.869(2) 0.4136(19) 0.019(4) Uani 1 1 d .
C12 C 1.070(3) 0.739(2) 0.4096(18) 0.021(4) Uani 1 1 d U
O11 O 0.575(3) 0.877(2) 0.3594(19) 0.039(6) Uani 1 1 d .
O12 O 1.120(2) 0.6691(17) 0.3472(14) 0.021(3) Uani 1 1 d U
Fe11 Fe 1.0000 0.8564(4) 0.5000 0.0099(8) Uani 1 2 d S
Br11 Br 1.1015(3) 1.01912(19) 0.38060(16) 0.0160(5) Uani 1 1 d .

loop_
_atom_site_aniso_label
_atom_site_aniso_U_11
_atom_site_aniso_U_22
_atom_site_aniso_U_33
_atom_site_aniso_U_23
_atom_site_aniso_U_13
_atom_site_aniso_U_12
C1 0.015(5) 0.013(5) 0.008(5) -0.002(4) 0.004(4) 0.005(4)
C2 0.020(8) 0.011(7) 0.024(8) -0.010(6) 0.006(6) -0.003(6)
O1 0.017(8) 0.013(7) 0.015(7) -0.002(6) -0.002(6) -0.011(6)
O2 0.022(9) 0.025(9) 0.030(10) -0.003(7) 0.010(8) -0.003(7)
Fe1 0.0109(17) 0.0060(19) 0.0098(17) 0.000 -0.0002(13) 0.000
Br1 0.0179(10) 0.0156(11) 0.0124(10) -0.0032(8) -0.0009(7) -0.0033(9)
C11 0.024(11) 0.006(9) 0.032(11) 0.010(8) 0.017(9) 0.008(8)
C12 0.019(8) 0.025(9) 0.014(7) 0.007(7) -0.004(6) -0.001(7)
O11 0.014(8) 0.036(12) 0.057(13) -0.021(10) -0.014(8) 0.003(8)
O12 0.014(6) 0.022(7) 0.023(6) 0.002(6) -0.001(5) 0.012(5)
Fe11 0.0085(17) 0.0100(18) 0.0100(18) 0.000 -0.0002(14) 0.000
Br11 0.0176(10) 0.0158(11) 0.0148(10) 0.0037(8) 0.0045(7) 0.0006(8)

loop_
_atom_type_symbol
_atom_type_description
_atom_type_scat_dispersion_real
_atom_type_scat_dispersion_imag
_atom_type_scat_source
C C 0.0033 0.0016 'International Tables Vol C Tables 4.2.6.8 and 6.1.1.4'
O O 0.0106 0.0060 'International Tables Vol C Tables 4.2.6.8 and 6.1.1.4'
Fe Fe 0.3463 0.8444 'International Tables Vol C Tables 4.2.6.8 and 6.1.1.4'
Br Br -0.2901 2.4595 'International Tables Vol C Tables 4.2.6.8 and 6.1.1.4'

loop_
_geom_angle_atom_site_label_1
_geom_angle_atom_site_label_2
_geom_angle_atom_site_label_3
_geom_angle
_geom_angle_site_symmetry_1
_geom_angle_site_symmetry_3
O1 C1 Fe1 179.2(17) . .
O2 C2 Fe1 175(2) . .
C1 Fe1 C1 96.4(13) . 2_757
C1 Fe1 C2 93.1(9) . 2_757
C1 Fe1 C2 92.2(9) 2_757 2_757
C1 Fe1 C2 92.2(9) . .
C1 Fe1 C2 93.1(9) 2_757 .
C2 Fe1 C2 172.0(13) 2_757 .
C1 Fe1 Br1 177.4(6) . .
C1 Fe1 Br1 85.7(7) 2_757 .
C2 Fe1 Br1 88.3(7) 2_757 .
C2 Fe1 Br1 86.2(6) . .
C1 Fe1 Br1 85.7(6) . 2_757
C1 Fe1 Br1 177.4(6) 2_757 2_757
C2 Fe1 Br1 86.2(6) 2_757 2_757
C2 Fe1 Br1 88.3(7) . 2_757
Br1 Fe1 Br1 92.20(15) . 2_757
O11 C11 Fe11 179(2) . .
O12 C12 Fe11 176(2) . .
C12 Fe11 C12 95.0(15) . 2_756
C12 Fe11 C11 92.7(9) . 2_756
C12 Fe11 C11 92.6(9) 2_756 2_756
C12 Fe11 C11 92.6(9) . .
C12 Fe11 C11 92.7(9) 2_756 .
C11 Fe11 C11 172.0(13) 2_756 .
C12 Fe11 Br11 178.5(7) . 2_756
C12 Fe11 Br11 85.9(7) 2_756 2_756
C11 Fe11 Br11 88.4(6) 2_756 2_756
C11 Fe11 Br11 86.2(7) . 2_756
C12 Fe11 Br11 85.9(7) . .
C12 Fe11 Br11 178.5(7) 2_756 .
C11 Fe11 Br11 86.2(7) 2_756 .
C11 Fe11 Br11 88.4(6) . .
Br11 Fe11 Br11 93.28(17) 2_756 .

loop_
_geom_bond_atom_site_label_1
_geom_bond_atom_site_label_2
_geom_bond_distance
_geom_bond_site_symmetry_2
C1 O1 1.17(3) .
C1 Fe1 1.80(2) .
C2 O2 1.10(3) .
C2 Fe1 1.89(2) .
Fe1 C1 1.80(2) 2_757
Fe1 C2 1.89(2) 2_757
Fe1 Br1 2.429(3) .
Fe1 Br1 2.429(3) 2_757
C11 O11 1.16(3) .
C11 Fe11 1.83(2) .
C12 O12 1.16(3) .
C12 Fe11 1.77(2) .
Fe11 C12 1.77(2) 2_756
Fe11 C11 1.83(2) 2_756
Fe11 Br11 2.424(3) 2_756
Fe11 Br11 2.424(3) .
